data_4086722
loop_
_publ_author_name
'Sandoval, John J.'
'Palma, Pilar'
'\'Alvarez, Eleuterio'
'C\'ampora, Juan'
'Rodr\'iguez-Delgado, Antonio'

_publ_section_title
;
 Mechanism of Alkyl Migration in Diorganomagnesium 2,6-Bis(imino)pyridine
 Complexes: Formation of Grignard-Type Complexes with Square-Planar Mg(II)
 Centers
;
_journal_issue 18
_journal_name_full Organometallics
_journal_page_first 3197
_journal_paper_doi 10.1021/acs.organomet.6b00528
_journal_volume 35
_journal_year 2016
_chemical_formula_moiety 'C22 H30 Mg O2'
_chemical_formula_sum 'C22 H30 Mg O2'
_chemical_formula_weight 350.77
_chemical_name_systematic
; 
 ? 
;
_space_group_IT_number 4
_symmetry_cell_setting monoclinic
_symmetry_space_group_name_Hall 'P 2yb'
_symmetry_space_group_name_H-M 'P 1 21 1'
_atom_sites_solution_hydrogens geom
_atom_sites_solution_primary direct
_atom_sites_solution_secondary difmap
_audit_creation_method SHELXL-97
_cell_angle_alpha 90.00
_cell_angle_beta 100.684(2)
_cell_angle_gamma 90.00
_cell_formula_units_Z 2
_cell_length_a 9.3700(7)
_cell_length_b 9.0598(6)
_cell_length_c 12.5313(8)
_cell_measurement_reflns_used 6783
_cell_measurement_temperature 213(2)
_cell_measurement_theta_max 26.21
_cell_measurement_theta_min 2.21
_cell_volume 1045.34(12)
_computing_cell_refinement 'APEX2 Software Suite (Bruker, 2007)'
_computing_data_collection 'APEX2 Software Suite (Bruker, 2007)'
_computing_data_reduction 'APEX2 Software Suite (Bruker, 2007)'
_computing_molecular_graphics 'SHELXTL (Sheldrick, 2008)'
_computing_publication_material 'SHELXTL and publCIF (Westrip, 2010)'
_computing_structure_refinement 'SHELXL97 (Sheldrick, 2008)'
_computing_structure_solution 'SIR2002 (Burla et al., 2003)'
_diffrn_ambient_temperature 213(2)
_diffrn_detector_area_resol_mean 8.26
_diffrn_measured_fraction_theta_full 0.998
_diffrn_measured_fraction_theta_max 0.998
_diffrn_measurement_device_type
;
 Bruker-Nonius X8kappa APEX II CCD area detector
;
_diffrn_measurement_method 'phi and omega scans with narrow frames'
_diffrn_radiation_monochromator graphite
_diffrn_radiation_source 'fine-focus sealed tube'
_diffrn_radiation_type MoK\a
_diffrn_radiation_wavelength 0.71073
_diffrn_reflns_av_R_equivalents 0.0195
_diffrn_reflns_av_sigmaI/netI 0.0173
_diffrn_reflns_limit_h_max 11
_diffrn_reflns_limit_h_min -11
_diffrn_reflns_limit_k_max 10
_diffrn_reflns_limit_k_min -9
_diffrn_reflns_limit_l_max 15
_diffrn_reflns_limit_l_min -10
_diffrn_reflns_number 13011
_diffrn_reflns_theta_full 25.25
_diffrn_reflns_theta_max 25.25
_diffrn_reflns_theta_min 2.50
_diffrn_standards_decay_% 0
_exptl_absorpt_coefficient_mu 0.096
_exptl_absorpt_correction_T_max 0.9616
_exptl_absorpt_correction_T_min 0.9546
_exptl_absorpt_correction_type multi-scan
_exptl_absorpt_process_details
;
program SADABS, Bruker (2001).
;
_exptl_crystal_colour colourless
_exptl_crystal_density_diffrn 1.114
_exptl_crystal_density_method 'not measured'
_exptl_crystal_description block
_exptl_crystal_F_000 380
_exptl_crystal_size_max 0.50
_exptl_crystal_size_mid 0.40
_exptl_crystal_size_min 0.40
_refine_diff_density_max 0.242
_refine_diff_density_min -0.461
_refine_diff_density_rms 0.064
_refine_ls_extinction_method none
_refine_ls_goodness_of_fit_ref 1.087
_refine_ls_hydrogen_treatment constr
_refine_ls_matrix_type full
_refine_ls_number_parameters 298
_refine_ls_number_reflns 3537
_refine_ls_number_restraints 347
_refine_ls_restrained_S_all 1.091
_refine_ls_R_factor_all 0.0814
_refine_ls_R_factor_gt 0.0624
_refine_ls_shift/su_max 0.000
_refine_ls_shift/su_mean 0.000
_refine_ls_structure_factor_coef Fsqd
_refine_ls_weighting_details 'calc w=1/[\s^2^(Fo^2^)+(0.1669P)^2^+0.0990P] where P=(Fo^2^+2Fc^2^)/3'
_refine_ls_weighting_scheme calc
_refine_ls_wR_factor_gt 0.1747
_refine_ls_wR_factor_ref 0.2081
_reflns_number_gt 2997
_reflns_number_total 3537
_reflns_threshold_expression >2sigma(I)
_cod_data_source_file om6b00528_si_002.cif
_cod_data_source_block MgBn2
_cod_depositor_comments
;
The following automatic conversions were performed:

'_symmetry_cell_setting' value 'Monoclinic' changed to 'monoclinic'
according to
/usr/data/users/saulius/crontab/automatic-downloads/current/ACS/lib/dictionaries/cif_core.dic
dictionary named 'cif_core.dic' version 2.4.2 from 2011-04-26.

Automatic conversion script
Id: cif_fix_values 4268 2015-11-12 08:31:59Z antanas 
;
_cod_original_sg_symbol_H-M 'P 21'
_cod_database_code 4086722

loop_
_symmetry_equiv_pos_as_xyz
'x, y, z'
'-x, y+1/2, -z'

loop_
_atom_site_label
_atom_site_type_symbol
_atom_site_fract_x
_atom_site_fract_y
_atom_site_fract_z
_atom_site_U_iso_or_equiv
_atom_site_adp_type
_atom_site_occupancy
_atom_site_symmetry_multiplicity
_atom_site_calc_flag
_atom_site_refinement_flags
_atom_site_disorder_assembly
_atom_site_disorder_group
Mg1 Mg 0.04382(14) 0.17613(17) 0.26631(9) 0.0762(4) Uani 1 1 d . . .
C1 C 0.1370(6) 0.2865(5) 0.4157(4) 0.0940(13) Uani 1 1 d . A .
H1A H 0.1998 0.3665 0.3991 0.113 Uiso 1 1 calc R . .
H1B H 0.0584 0.3313 0.4465 0.113 Uiso 1 1 calc R . .
C2 C 0.2219(3) 0.1905(4) 0.4978(2) 0.0651(7) Uani 1 1 d D. . .
C3 C 0.3687(3) 0.1680(5) 0.5027(3) 0.0907(11) Uani 1 1 d D. A .
H3 H 0.4155 0.2194 0.4538 0.109 Uiso 1 1 calc R . .
C4 C 0.4485(5) 0.0741(6) 0.5754(4) 0.1143(16) Uani 1 1 d D. . .
H4 H 0.5483 0.0623 0.5761 0.137 Uiso 1 1 calc R A .
C5 C 0.3838(5) -0.0023(6) 0.6469(4) 0.1217(19) Uani 1 1 d D. A .
H5 H 0.4381 -0.0674 0.6970 0.146 Uiso 1 1 calc R . .
C6 C 0.2393(5) 0.0169(6) 0.6446(4) 0.1131(16) Uani 1 1 d D. . .
H6 H 0.1935 -0.0354 0.6936 0.136 Uiso 1 1 calc R A .
C7 C 0.1599(4) 0.1119(4) 0.5715(3) 0.0840(10) Uani 1 1 d D. A .
H7 H 0.0603 0.1238 0.5717 0.101 Uiso 1 1 calc R . .
C8 C 0.0255(7) 0.2898(8) 0.1145(5) 0.1199(18) Uani 1 1 d . A .
H8A H -0.0582 0.2515 0.0634 0.144 Uiso 1 1 calc R . .
H8B H 0.0091 0.3951 0.1255 0.144 Uiso 1 1 calc R . .
C9 C 0.1548(4) 0.2717(4) 0.0692(3) 0.0836(10) Uani 1 1 d D. . .
C10 C 0.1637(8) 0.1703(6) -0.0113(4) 0.1298(19) Uani 1 1 d D. A .
H10 H 0.0786 0.1190 -0.0417 0.156 Uiso 1 1 calc R . .
C11 C 0.2885(8) 0.1387(12) -0.0506(7) 0.196(4) Uani 1 1 d D. . .
H11 H 0.2905 0.0646 -0.1029 0.235 Uiso 1 1 calc R A .
C12 C 0.4105(10) 0.2213(12) -0.0094(6) 0.198(5) Uani 1 1 d D. A .
H12 H 0.4969 0.2069 -0.0360 0.237 Uiso 1 1 calc R . .
C13 C 0.4058(7) 0.3252(12) 0.0710(6) 0.190(4) Uani 1 1 d D. . .
H13 H 0.4906 0.3771 0.1011 0.228 Uiso 1 1 calc R A .
C14 C 0.2780(5) 0.3540(6) 0.1079(4) 0.1166(17) Uani 1 1 d D. A .
H14 H 0.2750 0.4293 0.1590 0.140 Uiso 1 1 calc R . .
O1A O 0.1323(4) -0.0281(3) 0.2613(2) 0.0819(8) Uani 0.50 1 d PU A 1
C15A C 0.1597(14) -0.1389(7) 0.3472(7) 0.087(2) Uani 0.50 1 d PDU A 1
H15A H 0.0841 -0.1369 0.3918 0.105 Uiso 0.50 1 calc PR A 1
H15B H 0.2546 -0.1236 0.3941 0.105 Uiso 0.50 1 calc PR A 1
C16A C 0.1561(14) -0.2864(13) 0.2829(14) 0.092(3) Uani 0.50 1 d PDU A 1
H16A H 0.2031 -0.3659 0.3297 0.110 Uiso 0.50 1 calc PR A 1
H16B H 0.0560 -0.3156 0.2528 0.110 Uiso 0.50 1 calc PR A 1
C17A C 0.237(2) -0.2534(12) 0.1963(10) 0.092(3) Uani 0.50 1 d PDU A 1
H17A H 0.2067 -0.3182 0.1335 0.110 Uiso 0.50 1 calc PR A 1
H17B H 0.3415 -0.2628 0.2218 0.110 Uiso 0.50 1 calc PR A 1
C18A C 0.1943(9) -0.0964(8) 0.1693(6) 0.0678(15) Uani 0.50 1 d PDU A 1
H18A H 0.1217 -0.0929 0.1021 0.081 Uiso 0.50 1 calc PR A 1
H18B H 0.2796 -0.0403 0.1578 0.081 Uiso 0.50 1 calc PR A 1
O1B O 0.1323(4) -0.0281(3) 0.2613(2) 0.0819(8) Uani 0.50 1 d PU A 2
C15B C 0.0524(16) -0.1530(16) 0.275(2) 0.159(5) Uani 0.50 1 d PDU A 2
H15C H -0.0135 -0.1807 0.2076 0.191 Uiso 0.50 1 calc PR A 2
H15D H -0.0028 -0.1410 0.3334 0.191 Uiso 0.50 1 calc PR A 2
C16B C 0.177(2) -0.264(2) 0.3047(19) 0.137(6) Uani 0.50 1 d PDU A 2
H16C H 0.2277 -0.2530 0.3801 0.164 Uiso 0.50 1 calc PR A 2
H16D H 0.1452 -0.3661 0.2910 0.164 Uiso 0.50 1 calc PR A 2
C17B C 0.2675(16) -0.2098(14) 0.2244(15) 0.105(4) Uani 0.50 1 d PDU A 2
H17C H 0.3678 -0.2459 0.2405 0.126 Uiso 0.50 1 calc PR A 2
H17D H 0.2234 -0.2323 0.1489 0.126 Uiso 0.50 1 calc PR A 2
C18B C 0.2550(13) -0.0502(11) 0.2521(12) 0.109(3) Uani 0.50 1 d PDU A 2
H18C H 0.3211 -0.0270 0.3203 0.131 Uiso 0.50 1 calc PR A 2
H18D H 0.2806 0.0121 0.1945 0.131 Uiso 0.50 1 calc PR A 2
O2A O -0.1569(4) 0.0998(5) 0.2733(2) 0.0985(9) Uani 0.50 1 d PDU A 1
C19A C -0.2381(19) 0.088(2) 0.3611(12) 0.090(3) Uani 0.50 1 d PDU A 1
H19A H -0.2751 0.1852 0.3779 0.108 Uiso 0.50 1 calc PR A 1
H19B H -0.1768 0.0489 0.4268 0.108 Uiso 0.50 1 calc PR A 1
C20A C -0.3601(15) -0.014(2) 0.3200(13) 0.115(4) Uani 0.50 1 d PDU A 1
H20A H -0.3264 -0.1167 0.3188 0.138 Uiso 0.50 1 calc PR A 1
H20B H -0.4368 -0.0083 0.3634 0.138 Uiso 0.50 1 calc PR A 1
C21A C -0.4088(15) 0.043(3) 0.2101(11) 0.152(5) Uani 0.50 1 d PDU A 1
H21A H -0.4310 0.1492 0.2071 0.182 Uiso 0.50 1 calc PR A 1
H21B H -0.4867 -0.0139 0.1659 0.182 Uiso 0.50 1 calc PR A 1
C22A C -0.2491(17) 0.004(2) 0.1900(14) 0.130(5) Uani 0.50 1 d PDU A 1
H22A H -0.2268 -0.1012 0.2032 0.156 Uiso 0.50 1 calc PR A 1
H22B H -0.2373 0.0293 0.1162 0.156 Uiso 0.50 1 calc PR A 1
O2B O -0.1569(4) 0.0998(5) 0.2733(2) 0.0985(9) Uani 0.50 1 d PDU A 2
C19B C -0.2087(18) 0.067(3) 0.3719(12) 0.103(5) Uani 0.50 1 d PDU A 2
H19C H -0.1889 0.1483 0.4246 0.124 Uiso 0.50 1 calc PR A 2
H19D H -0.1678 -0.0246 0.4055 0.124 Uiso 0.50 1 calc PR A 2
C20B C -0.3763(15) 0.0526(13) 0.3232(10) 0.097(3) Uani 0.50 1 d PDU A 2
H20C H -0.4199 0.1462 0.2946 0.117 Uiso 0.50 1 calc PR A 2
H20D H -0.4314 0.0109 0.3753 0.117 Uiso 0.50 1 calc PR A 2
C21B C -0.3579(9) -0.0602(12) 0.2303(8) 0.085(2) Uani 0.50 1 d PDU A 2
H21C H -0.4497 -0.0887 0.1837 0.102 Uiso 0.50 1 calc PR A 2
H21D H -0.2997 -0.1473 0.2564 0.102 Uiso 0.50 1 calc PR A 2
C22B C -0.263(2) 0.074(3) 0.1746(11) 0.154(7) Uani 0.50 1 d PDU A 2
H22C H -0.2188 0.0359 0.1150 0.185 Uiso 0.50 1 calc PR A 2
H22D H -0.3222 0.1609 0.1508 0.185 Uiso 0.50 1 calc PR A 2

loop_
_atom_site_aniso_label
_atom_site_aniso_U_11
_atom_site_aniso_U_22
_atom_site_aniso_U_33
_atom_site_aniso_U_23
_atom_site_aniso_U_13
_atom_site_aniso_U_12
Mg1 0.1113(8) 0.0546(6) 0.0575(6) 0.0063(5) 0.0019(5) 0.0025(6)
C1 0.129(3) 0.061(2) 0.082(2) -0.0181(18) -0.007(2) 0.017(2)
C2 0.0800(16) 0.0518(16) 0.0598(16) -0.0167(14) 0.0032(12) -0.0023(14)
C3 0.084(2) 0.096(3) 0.090(3) -0.019(2) 0.0125(18) -0.007(2)
C4 0.093(3) 0.115(4) 0.120(4) -0.026(3) -0.020(2) 0.018(2)
C5 0.164(4) 0.084(3) 0.092(3) -0.009(2) -0.041(3) 0.014(3)
C6 0.169(4) 0.091(3) 0.067(2) 0.003(2) -0.009(3) -0.028(3)
C7 0.092(2) 0.088(3) 0.070(2) -0.0138(19) 0.0095(17) -0.0179(19)
C8 0.137(4) 0.130(5) 0.089(3) 0.053(3) 0.013(3) 0.019(3)
C9 0.133(3) 0.0546(19) 0.0543(18) 0.0131(14) -0.0050(17) -0.0015(19)
C10 0.219(6) 0.092(3) 0.066(3) -0.011(3) -0.008(3) 0.004(4)
C11 0.261(9) 0.215(11) 0.102(5) -0.027(6) 0.013(6) 0.074(8)
C12 0.170(6) 0.328(15) 0.103(5) 0.032(6) 0.046(4) 0.053(7)
C13 0.153(5) 0.312(13) 0.101(5) 0.022(6) 0.011(4) -0.057(7)
C14 0.175(5) 0.104(4) 0.066(3) 0.001(2) 0.012(3) -0.045(3)
O1A 0.129(2) 0.0537(13) 0.0633(15) 0.0016(10) 0.0175(14) 0.0010(13)
C15A 0.170(8) 0.037(3) 0.060(4) 0.007(3) 0.036(4) 0.019(4)
C16A 0.096(5) 0.039(4) 0.151(9) -0.022(4) 0.048(6) -0.008(3)
C17A 0.138(9) 0.061(5) 0.081(6) -0.004(4) 0.032(6) 0.014(6)
C18A 0.088(4) 0.057(3) 0.061(4) 0.002(3) 0.022(3) 0.022(3)
O1B 0.129(2) 0.0537(13) 0.0633(15) 0.0016(10) 0.0175(14) 0.0010(13)
C15B 0.133(8) 0.082(6) 0.276(15) -0.006(9) 0.073(9) 0.004(5)
C16B 0.179(12) 0.087(9) 0.149(11) 0.052(9) 0.042(9) 0.023(8)
C17B 0.095(6) 0.085(7) 0.139(11) -0.012(7) 0.030(6) 0.026(6)
C18B 0.112(5) 0.070(5) 0.138(9) 0.000(5) 0.003(6) -0.003(4)
O2A 0.1132(18) 0.118(2) 0.0650(15) -0.0008(16) 0.0173(14) -0.0116(17)
C19A 0.116(7) 0.093(6) 0.063(5) 0.020(5) 0.025(5) 0.047(5)
C20A 0.099(6) 0.130(10) 0.119(9) 0.051(9) 0.025(5) 0.032(7)
C21A 0.125(6) 0.207(14) 0.120(8) 0.039(10) 0.011(6) -0.043(9)
C22A 0.148(8) 0.158(12) 0.088(7) -0.033(8) 0.030(6) -0.022(8)
O2B 0.1132(18) 0.118(2) 0.0650(15) -0.0008(16) 0.0173(14) -0.0116(17)
C19B 0.115(8) 0.124(11) 0.071(5) 0.025(6) 0.016(5) 0.013(9)
C20B 0.110(6) 0.089(7) 0.103(7) 0.032(6) 0.045(5) 0.040(6)
C21B 0.078(4) 0.097(6) 0.080(5) 0.012(4) 0.018(4) 0.015(4)
C22B 0.149(9) 0.240(16) 0.071(5) 0.008(9) 0.016(5) -0.100(11)

loop_
_atom_type_symbol
_atom_type_description
_atom_type_scat_dispersion_real
_atom_type_scat_dispersion_imag
_atom_type_scat_source
C C 0.0033 0.0016 'International Tables Vol C Tables 4.2.6.8 and 6.1.1.4'
H H 0.0000 0.0000 'International Tables Vol C Tables 4.2.6.8 and 6.1.1.4'
O O 0.0106 0.0060 'International Tables Vol C Tables 4.2.6.8 and 6.1.1.4'
Mg Mg 0.0486 0.0363 'International Tables Vol C Tables 4.2.6.8 and 6.1.1.4'

loop_
_geom_angle_atom_site_label_1
_geom_angle_atom_site_label_2
_geom_angle_atom_site_label_3
_geom_angle
O2A Mg1 O1A 94.49(16)
O2A Mg1 C8 106.3(2)
O1A Mg1 C8 112.1(2)
O2A Mg1 C1 110.54(18)
O1A Mg1 C1 110.29(15)
C8 Mg1 C1 120.0(3)
C2 C1 Mg1 114.4(3)
C2 C1 H1A 108.7
Mg1 C1 H1A 108.7
C2 C1 H1B 108.7
Mg1 C1 H1B 108.7
H1A C1 H1B 107.6
C7 C2 C3 115.8(3)
C7 C2 C1 122.4(3)
C3 C2 C1 121.7(4)
C4 C3 C2 122.7(4)
C4 C3 H3 118.7
C2 C3 H3 118.7
C5 C4 C3 120.1(5)
C5 C4 H4 120.0
C3 C4 H4 120.0
C6 C5 C4 119.0(5)
C6 C5 H5 120.5
C4 C5 H5 120.5
C5 C6 C7 120.6(5)
C5 C6 H6 119.7
C7 C6 H6 119.7
C6 C7 C2 121.9(4)
C6 C7 H7 119.0
C2 C7 H7 119.0
C9 C8 Mg1 111.1(3)
C9 C8 H8A 109.4
Mg1 C8 H8A 109.4
C9 C8 H8B 109.4
Mg1 C8 H8B 109.4
H8A C8 H8B 108.0
C10 C9 C14 117.1(5)
C10 C9 C8 122.3(5)
C14 C9 C8 120.6(5)
C9 C10 C11 124.7(7)
C9 C10 H10 117.6
C11 C10 H10 117.6
C10 C11 C12 116.8(8)
C10 C11 H11 121.6
C12 C11 H11 121.6
C11 C12 C13 120.2(8)
C11 C12 H12 119.9
C13 C12 H12 119.9
C14 C13 C12 121.1(7)
C14 C13 H13 119.5
C12 C13 H13 119.5
C9 C14 C13 119.9(6)
C9 C14 H14 120.0
C13 C14 H14 120.0
C15A O1A C18A 103.9(4)
C15A O1A Mg1 128.3(3)
C18A O1A Mg1 127.7(3)
O1A C15A C16A 103.0(8)
O1A C15A H15A 111.2
C16A C15A H15A 111.2
O1A C15A H15B 111.2
C16A C15A H15B 111.2
H15A C15A H15B 109.1
C17A C16A C15A 104.1(9)
C17A C16A H16A 110.9
C15A C16A H16A 110.9
C17A C16A H16B 110.9
C15A C16A H16B 110.9
H16A C16A H16B 109.0
C16A C17A C18A 102.2(10)
C16A C17A H17A 111.3
C18A C17A H17A 111.3
C16A C17A H17B 111.3
C18A C17A H17B 111.3
H17A C17A H17B 109.2
C17A C18A O1A 109.8(7)
C17A C18A H18A 109.7
O1A C18A H18A 109.7
C17A C18A H18B 109.7
O1A C18A H18B 109.7
H18A C18A H18B 108.2
C16B C15B H15C 111.9
C16B C15B H15D 111.9
H15C C15B H15D 109.6
C17B C16B C15B 96.9(12)
C17B C16B H16C 112.4
C15B C16B H16C 112.4
C17B C16B H16D 112.4
C15B C16B H16D 112.4
H16C C16B H16D 109.9
C18B C17B C16B 94.6(12)
C18B C17B H17C 112.8
C16B C17B H17C 112.8
C18B C17B H17D 112.8
C16B C17B H17D 112.8
H17C C17B H17D 110.3
C17B C18B H18C 110.2
C17B C18B H18D 110.2
H18C C18B H18D 108.5
C19A O2A C22A 99.8(12)
C19A O2A Mg1 132.8(8)
C22A O2A Mg1 126.0(7)
O2A C19A C20A 105.0(12)
O2A C19A H19A 110.7
C20A C19A H19A 110.7
O2A C19A H19B 110.7
C20A C19A H19B 110.7
H19A C19A H19B 108.8
C21A C20A C19A 100.8(14)
C21A C20A H20A 111.6
C19A C20A H20A 111.6
C21A C20A H20B 111.6
C19A C20A H20B 111.6
H20A C20A H20B 109.4
C20A C21A C22A 86.0(13)
C20A C21A H21A 114.3
C22A C21A H21A 114.3
C20A C21A H21B 114.3
C22A C21A H21B 114.3
H21A C21A H21B 111.5
O2A C22A C21A 101.2(11)
O2A C22A H22A 111.5
C21A C22A H22A 111.5
O2A C22A H22B 111.5
C21A C22A H22B 111.5
H22A C22A H22B 109.4
C20B C19B H19C 112.0
C20B C19B H19D 112.0
H19C C19B H19D 109.7
C19B C20B C21B 95.9(11)
C19B C20B H20C 112.6
C21B C20B H20C 112.6
C19B C20B H20D 112.6
C21B C20B H20D 112.6
H20C C20B H20D 110.1
C20B C21B C22B 88.8(10)
C20B C21B H21C 113.9
C22B C21B H21C 113.9
C20B C21B H21D 113.9
C22B C21B H21D 113.9
H21C C21B H21D 111.1
C21B C22B H22C 112.7
C21B C22B H22D 112.7
H22C C22B H22D 110.2

loop_
_geom_bond_atom_site_label_1
_geom_bond_atom_site_label_2
_geom_bond_distance
Mg1 O2A 2.021(4)
Mg1 O1A 2.033(3)
Mg1 C8 2.142(5)
Mg1 C1 2.159(4)
C1 C2 1.464(6)
C1 H1A 0.9800
C1 H1B 0.9800
C2 C7 1.376(3)
C2 C3 1.381(3)
C3 C4 1.363(4)
C3 H3 0.9400
C4 C5 1.361(4)
C4 H4 0.9400
C5 C6 1.360(4)
C5 H5 0.9400
C6 C7 1.372(4)
C6 H6 0.9400
C7 H7 0.9400
C8 C9 1.439(8)
C8 H8A 0.9800
C8 H8B 0.9800
C9 C10 1.378(3)
C9 C14 1.384(3)
C10 C11 1.381(3)
C10 H10 0.9400
C11 C12 1.384(3)
C11 H11 0.9400
C12 C13 1.386(3)
C12 H12 0.9400
C13 C14 1.385(3)
C13 H13 0.9400
C14 H14 0.9400
O1A C15A 1.460(8)
O1A C18A 1.516(7)
C15A C16A 1.558(11)
C15A H15A 0.9800
C15A H15B 0.9800
C16A C17A 1.463(14)
C16A H16A 0.9800
C16A H16B 0.9800
C17A C18A 1.498(12)
C17A H17A 0.9800
C17A H17B 0.9800
C18A H18A 0.9800
C18A H18B 0.9800
C15B C16B 1.534(17)
C15B H15C 0.9800
C15B H15D 0.9800
C16B C17B 1.511(16)
C16B H16C 0.9800
C16B H16D 0.9800
C17B C18B 1.497(14)
C17B H17C 0.9800
C17B H17D 0.9800
C18B H18C 0.9800
C18B H18D 0.9800
O2A C19A 1.453(12)
O2A C22A 1.503(12)
C19A C20A 1.49(2)
C19A H19A 0.9800
C19A H19B 0.9800
C20A C21A 1.466(18)
C20A H20A 0.9800
C20A H20B 0.9800
C21A C22A 1.60(2)
C21A H21A 0.9800
C21A H21B 0.9800
C22A H22A 0.9800
C22A H22B 0.9800
C19B C20B 1.581(16)
C19B H19C 0.9800
C19B H19D 0.9800
C20B C21B 1.583(14)
C20B H20C 0.9800
C20B H20D 0.9800
C21B C22B 1.726(15)
C21B H21C 0.9800
C21B H21D 0.9800
C22B H22C 0.9800
C22B H22D 0.9800

loop_
_geom_torsion_atom_site_label_1
_geom_torsion_atom_site_label_2
_geom_torsion_atom_site_label_3
_geom_torsion_atom_site_label_4
_geom_torsion
O2A Mg1 C1 C2 90.7(4)
O1A Mg1 C1 C2 -12.5(4)
C8 Mg1 C1 C2 -145.1(3)
Mg1 C1 C2 C7 -87.5(4)
Mg1 C1 C2 C3 89.4(4)
C7 C2 C3 C4 0.0(6)
C1 C2 C3 C4 -177.1(4)
C2 C3 C4 C5 0.2(8)
C3 C4 C5 C6 -0.2(8)
C4 C5 C6 C7 0.0(8)
C5 C6 C7 C2 0.3(7)
C3 C2 C7 C6 -0.3(6)
C1 C2 C7 C6 176.8(4)
O2A Mg1 C8 C9 -145.2(4)
O1A Mg1 C8 C9 -43.2(5)
C1 Mg1 C8 C9 88.6(5)
Mg1 C8 C9 C10 99.6(5)
Mg1 C8 C9 C14 -78.6(6)
C14 C9 C10 C11 4.5(9)
C8 C9 C10 C11 -173.8(7)
C9 C10 C11 C12 -3.6(13)
C10 C11 C12 C13 2.8(15)
C11 C12 C13 C14 -3.3(15)
C10 C9 C14 C13 -4.6(8)
C8 C9 C14 C13 173.7(6)
C12 C13 C14 C9 4.2(12)
O2A Mg1 O1A C15A -69.2(7)
C8 Mg1 O1A C15A -178.8(7)
C1 Mg1 O1A C15A 44.7(7)
O2A Mg1 O1A C18A 115.2(5)
C8 Mg1 O1A C18A 5.6(6)
C1 Mg1 O1A C18A -130.9(5)
C18A O1A C15A C16A -29.5(10)
Mg1 O1A C15A C16A 154.1(6)
O1A C15A C16A C17A 42.3(13)
C15A C16A C17A C18A -35.7(14)
C16A C17A C18A O1A 17.9(13)
C15A O1A C18A C17A 8.3(10)
Mg1 O1A C18A C17A -175.3(7)
C15B C16B C17B C18B 47.1(17)
O1A Mg1 O2A C19A 104.2(11)
C8 Mg1 O2A C19A -141.2(11)
C1 Mg1 O2A C19A -9.4(11)
O1A Mg1 O2A C22A -59.5(11)
C8 Mg1 O2A C22A 55.1(11)
C1 Mg1 O2A C22A -173.1(11)
C22A O2A C19A C20A 2.0(15)
Mg1 O2A C19A C20A -164.6(7)
O2A C19A C20A C21A -45.1(18)
C19A C20A C21A C22A 61.3(16)
C19A O2A C22A C21A 37.1(15)
Mg1 O2A C22A C21A -155.0(9)
C20A C21A C22A O2A -61.2(17)
C19B C20B C21B C22B -63.0(12)
